data_7010126
loop_
_publ_author_name
'Bellamy, Dena'
'Christofides, Aristides'
'Connelly, Neil G.'
'Lewis, Gareth R.'
'Orpen, A. Guy'
'Thornton, Peter'

_publ_section_title
;
 Structure dependence on redox state and charge in
 [Fe4(\m3-S4)(\h-C5H5)4]m[M(mnt)2]n (M&#x2005;=&#x2005;Ni or Pt, m,
 n&#x2005;=&#x2005;1 or 2)
;
_journal_issue 22
_journal_name_full 'Journal of the Chemical Society, Dalton Transactions'
_journal_page_first 4038
_journal_paper_doi 10.1039/b006262f
_journal_year 2000
_chemical_formula_sum 'C36 H20 Fe4 N8 Pt2 S12'
_chemical_formula_weight 1562.90
_chemical_name_systematic
; 
 ? 
;
_space_group_IT_number 2
_symmetry_cell_setting triclinic
_symmetry_space_group_name_Hall '-P 1'
_symmetry_space_group_name_H-M 'P -1'
_atom_sites_solution_hydrogens geom
_atom_sites_solution_primary direct
_atom_sites_solution_secondary difmap
_audit_creation_method SHELXL
_cell_angle_alpha 99.398(9)
_cell_angle_beta 109.254(14)
_cell_angle_gamma 103.937(13)
_cell_formula_units_Z 4
_cell_length_a 15.4336(10)
_cell_length_b 15.681(2)
_cell_length_c 20.781(3)
_cell_measurement_reflns_used 167
_cell_measurement_temperature 173(2)
_cell_measurement_theta_max 24.89
_cell_measurement_theta_min 2.06
_cell_volume 4443.6(11)
_computing_cell_refinement 'local programs'
_computing_data_collection 'Siemens SMART'
_computing_data_reduction 'Siemens SAINT'
_computing_structure_refinement 'SHELXL-93 (Sheldrick, 1993)'
_computing_structure_solution 'SHELXS-86 (Sheldrick, 1990)'
_diffrn_ambient_temperature 173(2)
_diffrn_measurement_device 'Siemens SMART CCD diffractometer'
_diffrn_measurement_method '\w rotation with narrow frames'
_diffrn_radiation_monochromator graphite
_diffrn_radiation_source 'fine-focus sealed tube'
_diffrn_radiation_type MoK\a
_diffrn_radiation_wavelength 0.71073
_diffrn_reflns_av_R_equivalents 0.0330
_diffrn_reflns_av_sigmaI/netI 0.0459
_diffrn_reflns_limit_h_max 16
_diffrn_reflns_limit_h_min -18
_diffrn_reflns_limit_k_max 16
_diffrn_reflns_limit_k_min -18
_diffrn_reflns_limit_l_max 24
_diffrn_reflns_limit_l_min -22
_diffrn_reflns_number 21349
_diffrn_reflns_theta_max 25.03
_diffrn_reflns_theta_min 2.09
_exptl_absorpt_coefficient_mu 8.149
_exptl_absorpt_correction_T_max 0.911
_exptl_absorpt_correction_T_min 0.774
_exptl_absorpt_correction_type empirical
_exptl_crystal_colour black
_exptl_crystal_density_diffrn 2.336
_exptl_crystal_density_meas ?
_exptl_crystal_description plates
_exptl_crystal_F_000 2976
_exptl_crystal_size_max 0.38
_exptl_crystal_size_mid 0.27
_exptl_crystal_size_min 0.10
_refine_diff_density_max 1.625
_refine_diff_density_min -1.062
_refine_diff_density_rms 0.171
_refine_ls_extinction_method none
_refine_ls_goodness_of_fit_all 1.184
_refine_ls_goodness_of_fit_obs 1.133
_refine_ls_hydrogen_treatment noref
_refine_ls_matrix_type full
_refine_ls_number_parameters 1117
_refine_ls_number_reflns 15050
_refine_ls_number_restraints 0
_refine_ls_restrained_S_all 1.185
_refine_ls_restrained_S_obs 1.133
_refine_ls_R_factor_all 0.0565
_refine_ls_R_factor_obs 0.0402
_refine_ls_shift/esd_max 0.003
_refine_ls_shift/esd_mean 0.000
_refine_ls_structure_factor_coef Fsqd
_refine_ls_weighting_details 'w=1/[\s^2^(Fo^2^)+(0.0117P)^2^+36.1636P] where P=(Fo^2^+2Fc^2^)/3'
_refine_ls_weighting_scheme calc
_refine_ls_wR_factor_all 0.0900
_refine_ls_wR_factor_obs 0.0778
_reflns_number_observed 12507
_reflns_number_total 15053
_reflns_observed_criterion >2sigma(I)
_cod_data_source_file b006262f.txt
_cod_data_source_block 4
_cod_depositor_comments
;
The following automatic conversions were performed:

'_refine_ls_weighting_scheme' value 'calc
w=1/[\s^2^(Fo^2^)+(0.0117P)^2^+36.1636P] where P=(Fo^2^+2Fc^2^)/3'
was changed to 'calc'. New tag '_refine_ls_weighting_details' was
created. The value of the new tag was set to
'w=1/[\s^2^(Fo^2^)+(0.0117P)^2^+36.1636P] where P=(Fo^2^+2Fc^2^)/3'.

Automatic conversion script
Id: cif_fix_values 3143 2015-03-26 13:38:13Z robertas 
;
_cod_original_cell_volume 4443.6(7)
_cod_original_sg_symbol_H-M P-1
_cod_database_code 7010126

loop_
_symmetry_equiv_pos_as_xyz
'x, y, z'
'-x, -y, -z'

loop_
_atom_site_aniso_label
_atom_site_aniso_U_11
_atom_site_aniso_U_22
_atom_site_aniso_U_33
_atom_site_aniso_U_23
_atom_site_aniso_U_13
_atom_site_aniso_U_12
Pt1 0.0281(2) 0.0211(2) 0.0225(2) 0.00582(14) 0.00923(14) 0.01247(15)
Pt2 0.0252(2) 0.0207(2) 0.0225(2) 0.00633(14) 0.00846(14) 0.00925(14)
Pt3 0.0250(2) 0.0256(2) 0.0208(2) 0.00776(14) 0.00772(14) 0.00982(15)
Pt4 0.0329(2) 0.0246(2) 0.0229(2) 0.00606(14) 0.0096(2) 0.0125(2)
Fe1 0.0225(6) 0.0187(6) 0.0271(7) 0.0080(5) 0.0096(5) 0.0085(5)
Fe2 0.0233(6) 0.0200(6) 0.0236(6) 0.0037(5) 0.0082(5) 0.0090(5)
Fe3 0.0245(6) 0.0198(6) 0.0213(6) 0.0051(5) 0.0086(5) 0.0074(5)
Fe4 0.0249(7) 0.0209(6) 0.0236(6) 0.0066(5) 0.0097(5) 0.0070(5)
Fe5 0.0249(7) 0.0316(7) 0.0266(7) 0.0046(6) 0.0105(6) 0.0110(6)
Fe6 0.0228(6) 0.0303(7) 0.0249(7) 0.0084(6) 0.0102(5) 0.0057(6)
Fe7 0.0222(6) 0.0232(6) 0.0219(6) 0.0082(5) 0.0090(5) 0.0071(5)
Fe8 0.0218(6) 0.0190(6) 0.0365(7) 0.0091(5) 0.0117(6) 0.0067(5)
S1 0.0299(12) 0.0287(12) 0.0422(14) 0.0115(11) 0.0140(11) 0.0155(10)
S2 0.0309(13) 0.0235(12) 0.0443(14) 0.0121(10) 0.0151(11) 0.0140(10)
S3 0.0314(13) 0.0200(11) 0.0427(14) 0.0079(10) 0.0137(11) 0.0119(10)
S4 0.0325(13) 0.0251(12) 0.0379(13) 0.0117(10) 0.0142(11) 0.0173(10)
S5 0.0272(12) 0.0239(12) 0.0346(13) 0.0088(10) 0.0101(10) 0.0101(10)
S6 0.0314(12) 0.0221(11) 0.0333(13) 0.0076(10) 0.0120(10) 0.0108(10)
S7 0.0292(12) 0.0265(12) 0.0325(12) 0.0113(10) 0.0130(10) 0.0128(10)
S8 0.0271(12) 0.0253(12) 0.0324(13) 0.0101(10) 0.0094(10) 0.0117(10)
S9 0.0280(12) 0.0321(13) 0.0320(13) 0.0106(10) 0.0123(10) 0.0133(10)
S10 0.0289(12) 0.0302(12) 0.0316(13) 0.0148(10) 0.0107(10) 0.0129(10)
S11 0.0259(12) 0.0314(12) 0.0287(12) 0.0123(10) 0.0092(10) 0.0125(10)
S12 0.0291(12) 0.0271(12) 0.0346(13) 0.0097(10) 0.0125(10) 0.0125(10)
S13 0.0328(13) 0.0303(12) 0.0299(12) 0.0102(10) 0.0099(10) 0.0138(10)
S14 0.0427(14) 0.0306(13) 0.0436(15) 0.0140(11) 0.0220(12) 0.0202(12)
S15 0.0368(14) 0.0318(13) 0.0395(14) 0.0129(11) 0.0146(11) 0.0187(11)
S16 0.0329(13) 0.0257(12) 0.0395(14) 0.0116(10) 0.0136(11) 0.0148(10)
S17 0.0267(11) 0.0201(11) 0.0289(12) 0.0082(9) 0.0112(10) 0.0072(9)
S18 0.0291(12) 0.0179(10) 0.0263(11) 0.0056(9) 0.0090(9) 0.0107(9)
S19 0.0249(11) 0.0244(11) 0.0216(11) 0.0038(9) 0.0106(9) 0.0055(9)
S20 0.0252(11) 0.0267(12) 0.0226(11) 0.0050(9) 0.0107(9) 0.0064(9)
S21 0.0313(13) 0.0297(13) 0.0258(12) 0.0064(10) 0.0073(10) -0.0043(10)
S22 0.0266(11) 0.0199(11) 0.0248(11) 0.0079(9) 0.0064(9) 0.0060(9)
S23 0.0255(12) 0.0239(11) 0.0366(13) 0.0089(10) 0.0175(10) 0.0077(9)
S24 0.0233(11) 0.0244(11) 0.0285(12) 0.0120(9) 0.0127(9) 0.0105(9)
N1 0.035(5) 0.047(6) 0.091(8) 0.014(5) 0.033(5) 0.012(5)
N2 0.047(6) 0.037(6) 0.068(7) 0.014(5) 0.024(5) 0.017(5)
N3 0.048(6) 0.022(4) 0.071(7) 0.008(4) 0.025(5) 0.009(4)
N4 0.047(5) 0.028(5) 0.059(6) 0.018(4) 0.034(5) 0.020(4)
N5 0.028(5) 0.047(5) 0.054(6) 0.008(4) 0.021(4) 0.006(4)
N6 0.047(6) 0.034(5) 0.048(6) 0.018(4) 0.007(5) 0.006(4)
N7 0.032(5) 0.053(6) 0.054(6) 0.009(5) 0.017(4) 0.009(4)
N8 0.068(7) 0.028(5) 0.045(6) 0.009(4) 0.023(5) 0.014(5)
N9 0.033(5) 0.057(6) 0.063(7) 0.019(5) 0.016(5) 0.010(5)
N10 0.044(6) 0.059(6) 0.046(6) 0.012(5) 0.021(5) 0.009(5)
N10 0.055(6) 0.033(5) 0.048(6) 0.019(4) 0.019(5) 0.019(4)
N11 0.057(6) 0.037(5) 0.060(6) 0.021(5) 0.023(5) 0.021(5)
N13 0.052(6) 0.058(6) 0.044(6) 0.029(5) 0.016(5) 0.017(5)
N14 0.082(8) 0.052(6) 0.087(8) 0.037(6) 0.063(7) 0.033(6)
N15 0.050(6) 0.053(6) 0.052(6) 0.014(5) 0.031(5) 0.023(5)
N16 0.043(6) 0.060(7) 0.096(8) 0.047(6) 0.032(6) 0.026(5)
C1 0.026(5) 0.034(5) 0.025(5) 0.002(4) 0.009(4) 0.011(4)
C2 0.037(6) 0.031(5) 0.056(7) 0.014(5) 0.022(5) 0.023(5)
C3 0.031(5) 0.019(5) 0.032(5) 0.004(4) 0.009(4) 0.004(4)
C4 0.026(5) 0.028(6) 0.040(6) 0.004(4) 0.006(4) 0.009(4)
C5 0.034(5) 0.030(5) 0.024(5) 0.007(4) 0.015(4) 0.015(4)
C6 0.043(6) 0.025(5) 0.041(6) 0.008(4) 0.019(5) 0.018(5)
C7 0.031(5) 0.027(5) 0.025(5) 0.009(4) 0.015(4) 0.017(4)
C8 0.047(6) 0.030(6) 0.029(5) 0.008(4) 0.023(5) 0.024(5)
C9 0.025(5) 0.028(5) 0.020(4) 0.004(4) 0.004(4) 0.006(4)
C10 0.041(6) 0.026(5) 0.031(5) 0.007(4) 0.014(5) 0.015(5)
C11 0.030(5) 0.019(4) 0.027(5) 0.006(4) 0.011(4) 0.005(4)
C12 0.028(5) 0.040(6) 0.021(5) 0.008(4) 0.000(4) 0.003(4)
C13 0.032(5) 0.028(5) 0.021(5) 0.003(4) 0.015(4) 0.008(4)
C14 0.040(6) 0.029(5) 0.036(6) 0.007(4) 0.015(5) 0.010(5)
C15 0.031(5) 0.024(5) 0.028(5) 0.007(4) 0.010(4) 0.015(4)
C16 0.041(6) 0.028(5) 0.027(5) 0.008(4) 0.016(4) 0.012(5)
C17 0.036(5) 0.033(5) 0.018(5) 0.008(4) 0.005(4) 0.010(4)
C18 0.037(6) 0.039(6) 0.029(5) 0.014(4) 0.013(5) 0.016(5)
C19 0.031(5) 0.037(5) 0.026(5) 0.012(4) 0.012(4) 0.017(4)
C20 0.015(4) 0.038(6) 0.024(5) 0.010(4) 0.004(4) 0.005(4)
C21 0.027(5) 0.022(5) 0.016(4) 0.005(4) 0.002(4) 0.002(4)
C22 0.029(5) 0.034(5) 0.033(5) 0.011(4) 0.012(4) 0.011(4)
C23 0.025(5) 0.030(5) 0.023(5) 0.000(4) 0.007(4) 0.009(4)
C24 0.025(5) 0.030(5) 0.028(5) 0.004(4) 0.004(4) 0.008(4)
C25 0.031(5) 0.041(6) 0.017(5) 0.007(4) 0.008(4) 0.009(4)
C26 0.038(6) 0.035(6) 0.039(6) 0.013(5) 0.014(5) 0.017(5)
C27 0.043(6) 0.030(5) 0.020(5) 0.007(4) 0.013(4) 0.016(4)
C28 0.060(7) 0.036(6) 0.033(6) 0.007(5) 0.030(5) 0.021(5)
C29 0.030(5) 0.027(5) 0.020(5) -0.001(4) 0.004(4) 0.007(4)
C30 0.035(6) 0.038(6) 0.027(5) -0.003(4) 0.005(5) 0.018(5)
C31 0.034(5) 0.031(5) 0.027(5) 0.008(4) 0.010(4) 0.012(4)
C32 0.037(6) 0.034(6) 0.054(7) 0.022(5) 0.020(5) 0.020(5)
C33 0.028(6) 0.047(7) 0.058(7) -0.008(6) 0.025(5) -0.017(5)
C34 0.026(5) 0.062(7) 0.067(8) 0.034(6) 0.029(5) 0.025(5)
C35 0.045(6) 0.035(6) 0.057(7) 0.001(5) 0.037(6) 0.003(5)
C36 0.028(5) 0.074(8) 0.050(7) 0.034(6) 0.025(5) 0.013(6)
C37 0.052(7) 0.027(6) 0.109(11) 0.038(7) 0.059(8) 0.022(5)
C38 0.042(6) 0.027(5) 0.026(5) 0.008(4) 0.009(4) 0.015(4)
C39 0.048(6) 0.032(5) 0.020(5) 0.001(4) 0.003(4) 0.020(5)
C40 0.039(6) 0.019(5) 0.035(6) -0.005(4) -0.002(5) 0.004(4)
C41 0.023(5) 0.050(7) 0.035(6) 0.003(5) 0.004(4) 0.009(5)
C42 0.054(7) 0.041(6) 0.022(5) 0.007(4) 0.004(5) 0.028(5)
C43 0.049(7) 0.031(6) 0.025(5) -0.005(4) 0.011(5) -0.010(5)
C44 0.033(5) 0.019(5) 0.053(7) 0.009(4) 0.019(5) 0.006(4)
C45 0.078(9) 0.019(5) 0.046(7) 0.001(5) 0.029(6) -0.015(6)
C46 0.058(8) 0.023(5) 0.059(8) 0.026(5) 0.000(6) 0.001(5)
C47 0.049(7) 0.027(5) 0.063(8) 0.001(5) 0.028(6) 0.013(5)
C48 0.032(6) 0.047(7) 0.051(7) 0.027(6) -0.006(5) 0.011(5)
C49 0.066(8) 0.057(8) 0.038(7) -0.003(6) -0.002(6) 0.047(7)
C50 0.040(7) 0.102(11) 0.074(9) 0.061(9) 0.030(7) 0.046(8)
C51 0.028(6) 0.029(6) 0.071(9) 0.016(6) -0.003(6) 0.003(5)
C52 0.044(6) 0.060(7) 0.027(5) 0.015(5) 0.005(5) 0.032(6)
C53 0.028(5) 0.073(8) 0.034(6) 0.024(5) 0.011(4) 0.028(6)
C54 0.023(5) 0.063(8) 0.033(6) 0.005(5) -0.004(4) 0.005(5)
C55 0.033(6) 0.059(7) 0.030(6) 0.004(5) 0.008(5) 0.018(5)
C56 0.025(5) 0.063(8) 0.036(6) 0.018(5) 0.007(5) -0.002(5)
C57 0.064(8) 0.046(7) 0.031(6) 0.016(5) 0.010(5) 0.014(6)
C58 0.091(11) 0.063(9) 0.154(16) 0.081(11) 0.101(12) 0.061(9)
C59 0.057(9) 0.041(8) 0.129(16) -0.048(9) -0.032(10) 0.022(7)
C60 0.141(16) 0.160(18) 0.053(9) 0.062(11) 0.065(11) 0.137(15)
C61 0.034(7) 0.067(9) 0.130(14) 0.068(10) 0.025(8) 0.026(7)
C62 0.098(11) 0.070(10) 0.049(8) 0.030(7) 0.018(8) 0.057(9)
C63 0.033(6) 0.019(5) 0.061(7) 0.011(5) 0.012(5) 0.010(4)
C64 0.047(6) 0.028(5) 0.037(6) 0.018(5) 0.010(5) -0.001(5)
C65 0.023(5) 0.026(5) 0.057(7) 0.006(5) 0.018(5) 0.000(4)
C66 0.022(5) 0.026(5) 0.032(5) 0.007(4) -0.004(4) -0.002(4)
C67 0.039(6) 0.024(5) 0.032(5) -0.002(4) 0.015(5) 0.001(4)
C68 0.055(8) 0.101(11) 0.158(16) 0.113(12) 0.081(10) 0.062(8)
C69 0.063(8) 0.030(6) 0.094(11) 0.008(7) 0.061(8) -0.005(6)
C70 0.030(6) 0.074(9) 0.043(7) 0.011(6) 0.014(5) 0.009(6)
C71 0.053(7) 0.041(6) 0.086(9) 0.033(7) 0.052(7) 0.022(6)
C72 0.041(7) 0.073(9) 0.048(7) 0.017(7) 0.025(6) -0.006(6)

loop_
_atom_site_label
_atom_site_type_symbol
_atom_site_fract_x
_atom_site_fract_y
_atom_site_fract_z
_atom_site_U_iso_or_equiv
_atom_site_thermal_displace_type
_atom_site_occupancy
_atom_site_calc_flag
_atom_site_refinement_flags
_atom_site_disorder_group
Pt1 Pt 0.77150(2) 0.03455(2) 0.50977(2) 0.02311(8) Uani 1 d . .
Pt2 Pt 0.85348(2) 0.05493(2) 0.32800(2) 0.02255(8) Uani 1 d . .
Pt3 Pt 0.76548(2) -0.03222(2) 0.14316(2) 0.02353(8) Uani 1 d . .
Pt4 Pt 0.51686(3) -0.75156(2) 0.05125(2) 0.02648(9) Uani 1 d . .
Fe1 Fe 0.32468(9) -0.42213(8) -0.32042(6) 0.0221(3) Uani 1 d . .
Fe2 Fe 0.34267(9) -0.43262(8) -0.44483(6) 0.0224(3) Uani 1 d . .
Fe3 Fe 0.49872(9) -0.25282(8) -0.31656(6) 0.0219(3) Uani 1 d . .
Fe4 Fe 0.51178(9) -0.41080(8) -0.29172(6) 0.0230(3) Uani 1 d . .
Fe5 Fe 0.97254(9) -0.74255(9) -0.09199(7) 0.0276(3) Uani 1 d . .
Fe6 Fe 0.84010(9) -0.65435(9) -0.20466(7) 0.0261(3) Uani 1 d . .
Fe7 Fe 0.83715(9) -0.84178(8) -0.21729(6) 0.0220(3) Uani 1 d . .
Fe8 Fe 1.00303(9) -0.66829(8) -0.21413(7) 0.0254(3) Uani 1 d . .
S1 S 0.9316(2) 0.0684(2) 0.53206(13) 0.0321(5) Uani 1 d . .
S2 S 0.7777(2) 0.1765(2) 0.49805(13) 0.0313(5) Uani 1 d . .
S3 S 0.6102(2) -0.00076(15) 0.48513(13) 0.0309(5) Uani 1 d . .
S4 S 0.7630(2) -0.1115(2) 0.51054(13) 0.0297(5) Uani 1 d . .
S5 S 1.0103(2) 0.0760(2) 0.34243(12) 0.0286(5) Uani 1 d . .
S6 S 0.8700(2) 0.20005(15) 0.32035(12) 0.0285(5) Uani 1 d . .
S7 S 0.6971(2) 0.0355(2) 0.31242(12) 0.0279(5) Uani 1 d . .
S8 S 0.8344(2) -0.0911(2) 0.33525(12) 0.0279(5) Uani 1 d . .
S9 S 0.9221(2) 0.0049(2) 0.15380(12) 0.0295(5) Uani 1 d . .
S10 S 0.7655(2) 0.1105(2) 0.13617(12) 0.0289(5) Uani 1 d . .
S11 S 0.6094(2) -0.0698(2) 0.13426(12) 0.0278(5) Uani 1 d . .
S12 S 0.7673(2) -0.1739(2) 0.15226(13) 0.0293(5) Uani 1 d . .
S13 S 0.3613(2) -0.7763(2) 0.04120(12) 0.0306(5) Uani 1 d . .
S14 S 0.5089(2) -0.8927(2) 0.06722(14) 0.0353(6) Uani 1 d . .
S15 S 0.6678(2) -0.7328(2) 0.05283(13) 0.0342(5) Uani 1 d . .
S16 S 0.5245(2) -0.6126(2) 0.03075(13) 0.0314(5) Uani 1 d . .
S17 S 0.3795(2) -0.51408(14) -0.37262(12) 0.0249(5) Uani 1 d . .
S18 S 0.3377(2) -0.31213(14) -0.37813(11) 0.0243(5) Uani 1 d . .
S19 S 0.5030(2) -0.36552(15) -0.39079(11) 0.0239(5) Uani 1 d . .
S20 S 0.4567(2) -0.31591(15) -0.24181(11) 0.0250(5) Uani 1 d . .
S21 S 0.9861(2) -0.6091(2) -0.11879(12) 0.0327(5) Uani 1 d . .
S22 S 0.8546(2) -0.75009(14) -0.28580(11) 0.0247(5) Uani 1 d . .
S23 S 0.8207(2) -0.74707(15) -0.13671(12) 0.0271(5) Uani 1 d . .
S24 S 0.9970(2) -0.79982(15) -0.18434(11) 0.0235(5) Uani 1 d . .
N1 N 1.1352(7) 0.2640(7) 0.5389(6) 0.056(3) Uani 1 d . .
N2 N 0.9496(7) 0.3849(6) 0.4917(5) 0.049(2) Uani 1 d . .
N3 N 0.3955(7) -0.2054(6) 0.4382(5) 0.047(2) Uani 1 d . .
N4 N 0.5732(6) -0.3367(6) 0.4673(5) 0.039(2) Uani 1 d . .
N5 N 1.2272(6) 0.2526(6) 0.3565(5) 0.043(2) Uani 1 d . .
N6 N 1.0484(7) 0.4070(6) 0.3245(5) 0.047(2) Uani 1 d . .
N7 N 0.4769(6) -0.1385(6) 0.3002(5) 0.048(2) Uani 1 d . .
N8 N 0.6431(7) -0.2969(6) 0.3203(5) 0.047(2) Uani 1 d . .
N9 N 1.1258(6) 0.1973(7) 0.1689(5) 0.052(2) Uani 1 d . .
N10 N 0.4187(7) -0.2675(7) 0.1353(5) 0.051(2) Uani 1 d . .
N10 N 0.9278(7) 0.3338(6) 0.1497(5) 0.044(2) Uani 1 d . .
N11 N 0.6152(7) -0.3920(6) 0.1553(5) 0.049(2) Uani 1 d . .
N13 N 0.1533(7) -0.9582(7) 0.0388(5) 0.050(2) Uani 1 d . .
N14 N 0.3315(8) -1.0962(7) 0.0747(6) 0.061(3) Uani 1 d . .
N15 N 0.8467(7) -0.5824(6) 0.0024(5) 0.047(2) Uani 1 d . .
N16 N 0.6857(7) -0.4296(7) -0.0115(6) 0.060(3) Uani 1 d . .
C1 C 0.9614(6) 0.1763(6) 0.5220(5) 0.028(2) Uani 1 d . .
C2 C 1.0590(7) 0.2214(7) 0.5311(6) 0.038(2) Uani 1 d . .
C3 C 0.8940(7) 0.2227(6) 0.5062(5) 0.029(2) Uani 1 d . .
C4 C 0.9231(7) 0.3118(7) 0.4971(5) 0.034(2) Uani 1 d . .
C5 C 0.5766(7) -0.1165(6) 0.4755(5) 0.027(2) Uani 1 d . .
C6 C 0.4751(8) -0.1638(6) 0.4542(5) 0.034(2) Uani 1 d . .
C7 C 0.6410(6) -0.1631(6) 0.4858(4) 0.025(2) Uani 1 d . .
C8 C 0.6053(7) -0.2606(6) 0.4759(5) 0.031(2) Uani 1 d . .
C9 C 1.0487(6) 0.1872(6) 0.3405(4) 0.026(2) Uani 1 d . .
C10 C 1.1485(7) 0.2242(6) 0.3499(5) 0.031(2) Uani 1 d . .
C11 C 0.9886(6) 0.2411(6) 0.3306(5) 0.026(2) Uani 1 d . .
C12 C 1.0222(7) 0.3331(7) 0.3278(5) 0.034(2) Uani 1 d . .
C13 C 0.6571(6) -0.0754(6) 0.3151(4) 0.026(2) Uani 1 d . .
C14 C 0.5570(7) -0.1099(7) 0.3067(5) 0.035(2) Uani 1 d . .
C15 C 0.7154(6) -0.1294(6) 0.3242(5) 0.027(2) Uani 1 d . .
C16 C 0.6766(7) -0.2222(6) 0.3238(5) 0.031(2) Uani 1 d . .
C17 C 0.9505(7) 0.1179(6) 0.1520(5) 0.030(2) Uani 1 d . .
C18 C 1.0470(7) 0.1617(7) 0.1604(5) 0.034(2) Uani 1 d . .
C19 C 0.8816(7) 0.1633(6) 0.1447(5) 0.029(2) Uani 1 d . .
C20 C 0.9077(6) 0.2585(7) 0.1468(5) 0.027(2) Uani 1 d . .
C21 C 0.5850(6) -0.1810(6) 0.1398(4) 0.024(2) Uani 1 d . .
C22 C 0.4915(7) -0.2277(7) 0.1364(5) 0.032(2) Uani 1 d . .
C23 C 0.6523(6) -0.2256(6) 0.1470(5) 0.028(2) Uani 1 d . .
C24 C 0.6310(6) -0.3195(6) 0.1508(5) 0.030(2) Uani 1 d . .
C25 C 0.3273(7) -0.8867(7) 0.0473(4) 0.030(2) Uani 1 d . .
C26 C 0.2303(8) -0.9259(7) 0.0420(5) 0.036(2) Uani 1 d . .
C27 C 0.3922(7) -0.9368(6) 0.0593(5) 0.030(2) Uani 1 d . .
C28 C 0.3593(8) -1.0265(7) 0.0664(5) 0.039(2) Uani 1 d . .
C29 C 0.6951(7) -0.6323(6) 0.0305(5) 0.029(2) Uani 1 d . .
C30 C 0.7812(7) -0.6034(7) 0.0164(5) 0.036(2) Uani 1 d . .
C31 C 0.6338(7) -0.5798(6) 0.0222(5) 0.031(2) Uani 1 d . .
C32 C 0.6602(7) -0.4962(7) 0.0026(6) 0.038(2) Uani 1 d . .
C33 C 0.1842(7) -0.5140(8) -0.3547(6) 0.050(3) Uani 1 d . .
H33A H 0.1464(7) -0.5544(8) -0.4024(6) 0.060 Uiso 1 calc R .
C34 C 0.1820(7) -0.4265(8) -0.3308(6) 0.044(3) Uani 1 d . .
H34A H 0.1424(7) -0.3943(8) -0.3580(6) 0.053 Uiso 1 calc R .
C35 C 0.2455(8) -0.3947(7) -0.2602(6) 0.044(3) Uani 1 d . .
H35A H 0.2582(8) -0.3351(7) -0.2290(6) 0.053 Uiso 1 calc R .
C36 C 0.2848(7) -0.4621(8) -0.2395(6) 0.046(3) Uani 1 d . .
H36A H 0.3288(7) -0.4586(8) -0.1920(6) 0.056 Uiso 1 calc R .
C37 C 0.2463(8) -0.5365(7) -0.2982(8) 0.051(3) Uani 1 d . .
H37A H 0.2592(8) -0.5949(7) -0.2998(8) 0.061 Uiso 1 calc R .
C38 C 0.3372(7) -0.4267(6) -0.5453(5) 0.032(2) Uani 1 d . .
H38A H 0.3858(7) -0.3862(6) -0.5568(5) 0.038 Uiso 1 calc R .
C39 C 0.3326(7) -0.5155(6) -0.5378(5) 0.035(2) Uani 1 d . .
H39A H 0.3789(7) -0.5471(6) -0.5421(5) 0.042 Uiso 1 calc R .
C40 C 0.2484(7) -0.5525(6) -0.5253(5) 0.038(2) Uani 1 d . .
H40A H 0.2268(7) -0.6134(6) -0.5186(5) 0.046 Uiso 1 calc R .
C41 C 0.1999(7) -0.4873(7) -0.5260(5) 0.040(2) Uani 1 d . .
H41A H 0.1391(7) -0.4939(7) -0.5191(5) 0.048 Uiso 1 calc R .
C42 C 0.2541(8) -0.4110(7) -0.5389(5) 0.040(3) Uani 1 d . .
H42A H 0.2368(8) -0.3553(7) -0.5426(5) 0.048 Uiso 1 calc R .
C43 C 0.6009(8) -0.1425(7) -0.2343(5) 0.042(3) Uani 1 d . .
H43A H 0.6249(8) -0.1411(7) -0.1840(5) 0.050 Uiso 1 calc R .
C44 C 0.6428(7) -0.1663(6) -0.2811(6) 0.035(2) Uani 1 d . .
H44A H 0.7007(7) -0.1855(6) -0.2700(6) 0.042 Uiso 1 calc R .
C45 C 0.5888(9) -0.1569(7) -0.3466(6) 0.053(3) Uani 1 d . .
H45A H 0.6022(9) -0.1680(7) -0.3896(6) 0.063 Uiso 1 calc R .
C46 C 0.5128(9) -0.1272(7) -0.3394(6) 0.053(3) Uani 1 d . .
H46A H 0.4645(9) -0.1126(7) -0.3762(6) 0.064 Uiso 1 calc R .
C47 C 0.5220(8) -0.1170(7) -0.2695(6) 0.045(3) Uani 1 d . .
H47A H 0.4809(8) -0.0942(7) -0.2485(6) 0.054 Uiso 1 calc R .
C48 C 0.5461(7) -0.5097(8) -0.2403(6) 0.048(3) Uani 1 d . .
H48A H 0.5005(7) -0.5631(8) -0.2374(6) 0.057 Uiso 1 calc R .
C49 C 0.5846(9) -0.5052(8) -0.2928(6) 0.056(4) Uani 1 d . .
H49A H 0.5702(9) -0.5556(8) -0.3334(6) 0.068 Uiso 1 calc R .
C50 C 0.6519(8) -0.4182(10) -0.2747(7) 0.061(4) Uani 1 d . .
H50A H 0.6917(8) -0.3967(10) -0.3006(7) 0.073 Uiso 1 calc R .
C51 C 0.6550(7) -0.3708(7) -0.2124(7) 0.050(3) Uani 1 d . .
H51A H 0.6958(7) -0.3079(7) -0.1869(7) 0.059 Uiso 1 calc R .
C52 C 0.5909(8) -0.4256(8) -0.1910(5) 0.043(3) Uani 1 d . .
H52A H 0.5797(8) -0.4079(8) -0.1477(5) 0.051 Uiso 1 calc R .
C53 C 1.0916(7) -0.7748(8) -0.0239(5) 0.041(3) Uani 1 d . .
H53A H 1.1429(7) -0.7896(8) -0.0368(5) 0.050 Uiso 1 calc R .
C54 C 1.0928(7) -0.6855(8) 0.0047(5) 0.046(3) Uani 1 d . .
H54A H 1.1456(7) -0.6284(8) 0.0181(5) 0.055 Uiso 1 calc R .
C55 C 1.0048(7) -0.6976(8) 0.0151(5) 0.042(3) Uani 1 d . .
H55A H 0.9858(7) -0.6486(8) 0.0367(5) 0.051 Uiso 1 calc R .
C56 C 0.9513(7) -0.7903(8) -0.0066(5) 0.045(3) Uani 1 d . .
H56A H 0.8890(7) -0.8171(8) -0.0035(5) 0.054 Uiso 1 calc R .
C57 C 1.0056(9) -0.8379(8) -0.0314(5) 0.049(3) Uani 1 d . .
H57A H 0.9865(9) -0.9041(8) -0.0502(5) 0.059 Uiso 1 calc R .
C58 C 0.8105(11) -0.5526(10) -0.2580(10) 0.075(5) Uani 1 d . .
H58A H 0.8470(11) -0.5240(10) -0.2837(10) 0.090 Uiso 1 calc R .
C59 C 0.8289(11) -0.5219(10) -0.1877(11) 0.101(7) Uani 1 d . .
H59A H 0.8791(11) -0.4665(10) -0.1544(11) 0.122 Uiso 1 calc R .
C60 C 0.7595(15) -0.5808(15) -0.1737(8) 0.089(6) Uani 1 d . .
H60A H 0.7504(15) -0.5740(15) -0.1288(8) 0.107 Uiso 1 calc R .
C61 C 0.7001(9) -0.6462(10) -0.2360(10) 0.071(5) Uani 1 d . .
H61A H 0.6414(9) -0.6947(10) -0.2435(10) 0.086 Uiso 1 calc R .
C62 C 0.7339(11) -0.6274(10) -0.2853(7) 0.068(4) Uani 1 d . .
H62A H 0.7049(11) -0.6624(10) -0.3350(7) 0.081 Uiso 1 calc R .
C63 C 0.8291(7) -0.9807(6) -0.2371(6) 0.039(2) Uani 1 d . .
H63A H 0.8842(7) -1.0042(6) -0.2263(6) 0.047 Uiso 1 calc R .
C64 C 0.7809(7) -0.9633(6) -0.1925(5) 0.040(3) Uani 1 d . .
H64A H 0.7970(7) -0.9722(6) -0.1449(5) 0.048 Uiso 1 calc R .
C65 C 0.7038(7) -0.9334(6) -0.2281(6) 0.037(2) Uani 1 d . .
H65A H 0.6567(7) -0.9183(6) -0.2100(6) 0.044 Uiso 1 calc R .
C66 C 0.7061(6) -0.9307(6) -0.2950(5) 0.032(2) Uani 1 d . .
H66A H 0.6602(6) -0.9139(6) -0.3320(5) 0.039 Uiso 1 calc R .
C67 C 0.7837(7) -0.9601(6) -0.3007(5) 0.034(2) Uani 1 d . .
H67A H 0.8007(7) -0.9676(6) -0.3422(5) 0.041 Uiso 1 calc R .
C68 C 1.0408(9) -0.5708(11) -0.2676(10) 0.076(5) Uani 1 d . .
H68A H 1.0002(9) -0.5363(11) -0.2903(10) 0.092 Uiso 1 calc R .
C69 C 1.1064(10) -0.5440(8) -0.1992(8) 0.059(4) Uani 1 d . .
H69A H 1.1207(10) -0.4868(8) -0.1646(8) 0.071 Uiso 1 calc R .
C70 C 1.1509(8) -0.6080(9) -0.1881(6) 0.051(3) Uani 1 d . .
H70A H 1.2027(8) -0.6043(9) -0.1439(6) 0.061 Uiso 1 calc R .
C71 C 1.1156(8) -0.6762(8) -0.2482(7) 0.050(3) Uani 1 d . .
H71A H 1.1375(8) -0.7295(8) -0.2545(7) 0.060 Uiso 1 calc R .
C72 C 1.0438(8) -0.6568(9) -0.3005(6) 0.057(3) Uani 1 d . .
H72A H 1.0078(8) -0.6921(9) -0.3500(6) 0.068 Uiso 1 calc R .

loop_
_atom_type_symbol
_atom_type_description
_atom_type_scat_dispersion_real
_atom_type_scat_dispersion_imag
_atom_type_scat_source
C C 0.0033 0.0016 'International Tables Vol C Tables 4.2.6.8 and 6.1.1.4'
H H 0.0000 0.0000 'International Tables Vol C Tables 4.2.6.8 and 6.1.1.4'
N N 0.0061 0.0033 'International Tables Vol C Tables 4.2.6.8 and 6.1.1.4'
S S 0.1246 0.1234 'International Tables Vol C Tables 4.2.6.8 and 6.1.1.4'
Fe Fe 0.3463 0.8444 'International Tables Vol C Tables 4.2.6.8 and 6.1.1.4'
Pt Pt -1.7033 8.3905 'International Tables Vol C Tables 4.2.6.8 and 6.1.1.4'

loop_
_geom_angle_atom_site_label_1
_geom_angle_atom_site_label_2
_geom_angle_atom_site_label_3
_geom_angle
_geom_angle_site_symmetry_1
_geom_angle_site_symmetry_3
_geom_angle_publ_flag
S2 Pt1 S4 174.57(9) . . ?
S2 Pt1 S1 89.95(8) . . ?
S4 Pt1 S1 89.69(8) . . ?
S2 Pt1 S3 90.20(8) . . ?
S4 Pt1 S3 90.06(8) . . ?
S1 Pt1 S3 178.87(9) . . ?
S7 Pt2 S6 88.89(8) . . ?
S7 Pt2 S5 179.04(8) . . ?
S6 Pt2 S5 90.31(8) . . ?
S7 Pt2 S8 90.21(8) . . ?
S6 Pt2 S8 179.09(8) . . ?
S5 Pt2 S8 90.59(8) . . ?
S10 Pt3 S12 178.95(9) . . ?
S10 Pt3 S9 89.80(8) . . ?
S12 Pt3 S9 89.82(8) . . ?
S10 Pt3 S11 90.61(8) . . ?
S12 Pt3 S11 89.75(8) . . ?
S9 Pt3 S11 179.08(8) . . ?
S15 Pt4 S13 175.77(9) . . ?
S15 Pt4 S16 89.97(9) . . ?
S13 Pt4 S16 90.53(8) . . ?
S15 Pt4 S14 89.23(9) . . ?
S13 Pt4 S14 90.10(9) . . ?
S16 Pt4 S14 177.66(9) . . ?
C35 Fe1 C33 64.4(4) . . ?
C35 Fe1 C36 39.0(4) . . ?
C33 Fe1 C36 64.9(4) . . ?
C35 Fe1 C37 64.5(4) . . ?
C33 Fe1 C37 38.9(5) . . ?
C36 Fe1 C37 38.4(4) . . ?
C35 Fe1 C34 38.7(4) . . ?
C33 Fe1 C34 38.5(4) . . ?
C36 Fe1 C34 65.4(4) . . ?
C37 Fe1 C34 64.9(4) . . ?
C35 Fe1 S17 151.4(3) . . ?
C33 Fe1 S17 95.6(3) . . ?
C36 Fe1 S17 115.1(3) . . ?
C37 Fe1 S17 87.0(3) . . ?
C34 Fe1 S17 132.1(3) . . ?
C35 Fe1 S20 91.1(3) . . ?
C33 Fe1 S20 154.1(3) . . ?
C36 Fe1 S20 91.0(3) . . ?
C37 Fe1 S20 124.3(4) . . ?
C34 Fe1 S20 124.1(3) . . ?
S17 Fe1 S20 103.69(9) . . ?
C35 Fe1 S18 106.7(3) . . ?
C33 Fe1 S18 114.7(4) . . ?
C36 Fe1 S18 144.6(3) . . ?
C37 Fe1 S18 153.5(4) . . ?
C34 Fe1 S18 92.3(3) . . ?
S17 Fe1 S18 100.25(9) . . ?
S20 Fe1 S18 78.94(9) . . ?
C35 Fe1 Fe2 147.0(3) . . ?
C33 Fe1 Fe2 99.5(3) . . ?
C36 Fe1 Fe2 160.1(3) . . ?
C37 Fe1 Fe2 121.8(4) . . ?
C34 Fe1 Fe2 110.8(3) . . ?
S17 Fe1 Fe2 51.50(7) . . ?
S20 Fe1 Fe2 106.01(7) . . ?
S18 Fe1 Fe2 51.79(6) . . ?
C35 Fe1 Fe4 135.1(3) . . ?
C33 Fe1 Fe4 143.6(4) . . ?
C36 Fe1 Fe4 109.4(3) . . ?
C37 Fe1 Fe4 113.4(3) . . ?
C34 Fe1 Fe4 173.7(3) . . ?
S17 Fe1 Fe4 52.55(7) . . ?
S20 Fe1 Fe4 51.17(7) . . ?
S18 Fe1 Fe4 90.65(7) . . ?
Fe2 Fe1 Fe4 75.32(5) . . ?
C39 Fe2 C38 39.8(3) . . ?
C39 Fe2 C42 65.1(4) . . ?
C38 Fe2 C42 39.1(4) . . ?
C39 Fe2 C40 39.4(4) . . ?
C38 Fe2 C40 66.4(4) . . ?
C42 Fe2 C40 64.7(4) . . ?
C39 Fe2 C41 65.2(4) . . ?
C38 Fe2 C41 65.8(4) . . ?
C42 Fe2 C41 38.5(4) . . ?
C40 Fe2 C41 38.4(4) . . ?
C39 Fe2 S17 100.8(3) . . ?
C38 Fe2 S17 138.8(3) . . ?
C42 Fe2 S17 153.1(3) . . ?
C40 Fe2 S17 89.7(3) . . ?
C41 Fe2 S17 115.5(3) . . ?
C39 Fe2 S18 156.2(3) . . ?
C38 Fe2 S18 117.0(3) . . ?
C42 Fe2 S18 92.9(3) . . ?
C40 Fe2 S18 140.2(3) . . ?
C41 Fe2 S18 103.8(3) . . ?
S17 Fe2 S18 102.99(9) . . ?
C39 Fe2 S19 101.2(3) . . ?
C38 Fe2 S19 95.1(3) . . ?
C42 Fe2 S19 124.7(3) . . ?
C40 Fe2 S19 136.2(3) . . ?
C41 Fe2 S19 160.8(3) . . ?
S17 Fe2 S19 79.13(9) . . ?
S18 Fe2 S19 83.45(9) . . ?
C39 Fe2 Fe1 147.5(3) . . ?
C38 Fe2 Fe1 168.7(3) . . ?
C42 Fe2 Fe1 130.1(3) . . ?
C40 Fe2 Fe1 114.7(3) . . ?
C41 Fe2 Fe1 107.6(3) . . ?
S17 Fe2 Fe1 51.78(7) . . ?
S18 Fe2 Fe1 54.40(7) . . ?
S19 Fe2 Fe1 91.15(7) . . ?
C46 Fe3 C47 39.0(4) . . ?
C46 Fe3 C43 65.3(4) . . ?
C47 Fe3 C43 38.8(4) . . ?
C46 Fe3 C45 39.2(5) . . ?
C47 Fe3 C45 65.1(4) . . ?
C43 Fe3 C45 64.8(4) . . ?
C46 Fe3 C44 65.2(4) . . ?
C47 Fe3 C44 64.8(4) . . ?
C43 Fe3 C44 38.5(4) . . ?
C45 Fe3 C44 38.5(4) . . ?
C46 Fe3 S20 136.5(4) . . ?
C47 Fe3 S20 99.7(3) . . ?
C43 Fe3 S20 90.5(3) . . ?
C45 Fe3 S20 154.6(3) . . ?
C44 Fe3 S20 117.4(3) . . ?
C46 Fe3 S19 119.0(4) . . ?
C47 Fe3 S19 156.2(3) . . ?
C43 Fe3 S19 135.8(3) . . ?
C45 Fe3 S19 91.4(3) . . ?
C44 Fe3 S19 99.9(3) . . ?
S20 Fe3 S19 103.72(9) . . ?
C46 Fe3 S18 96.1(3) . . ?
C47 Fe3 S18 105.1(3) . . ?
C43 Fe3 S18 140.8(3) . . ?
C45 Fe3 S18 122.4(4) . . ?
C44 Fe3 S18 160.2(3) . . ?
S20 Fe3 S18 80.13(9) . . ?
S19 Fe3 S18 83.34(9) . . ?
C46 Fe3 Fe4 169.0(4) . . ?
C47 Fe3 Fe4 144.5(3) . . ?
C43 Fe3 Fe4 111.9(3) . . ?
C45 Fe3 Fe4 129.8(4) . . ?
C44 Fe3 Fe4 105.7(3) . . ?
S20 Fe3 Fe4 52.32(7) . . ?
S19 Fe3 Fe4 54.70(7) . . ?
S18 Fe3 Fe4 92.17(7) . . ?
C49 Fe4 C48 39.6(5) . . ?
C49 Fe4 C50 39.3(5) . . ?
C48 Fe4 C50 65.8(5) . . ?
C49 Fe4 C52 64.3(4) . . ?
C48 Fe4 C52 38.3(4) . . ?
C50 Fe4 C52 63.8(4) . . ?
C49 Fe4 C51 64.0(4) . . ?
C48 Fe4 C51 64.3(4) . . ?
C50 Fe4 C51 37.4(5) . . ?
C52 Fe4 C51 37.9(4) . . ?
C49 Fe4 S20 154.0(3) . . ?
C48 Fe4 S20 116.6(4) . . ?
C50 Fe4 S20 133.5(4) . . ?
C52 Fe4 S20 90.0(3) . . ?
C51 Fe4 S20 98.7(4) . . ?
C49 Fe4 S17 89.4(3) . . ?
C48 Fe4 S17 90.6(3) . . ?
C50 Fe4 S17 123.0(4) . . ?
C52 Fe4 S17 125.0(3) . . ?
C51 Fe4 S17 152.3(3) . . ?
S20 Fe4 S17 103.42(9) . . ?
C49 Fe4 S19 104.0(4) . . ?
C48 Fe4 S19 142.4(4) . . ?
C50 Fe4 S19 90.9(3) . . ?
C52 Fe4 S19 152.2(3) . . ?
C51 Fe4 S19 114.6(3) . . ?
S20 Fe4 S19 100.84(9) . . ?
S17 Fe4 S19 77.56(9) . . ?
C49 Fe4 Fe3 146.2(4) . . ?
C48 Fe4 Fe3 162.3(3) . . ?
C50 Fe4 Fe3 110.5(4) . . ?
C52 Fe4 Fe3 124.0(3) . . ?
C51 Fe4 Fe3 101.8(3) . . ?
S20 Fe4 Fe3 52.10(7) . . ?
S17 Fe4 Fe3 104.94(8) . . ?
S19 Fe4 Fe3 51.89(6) . . ?
C49 Fe4 Fe1 134.3(4) . . ?
C48 Fe4 Fe1 110.1(3) . . ?
C50 Fe4 Fe1 173.4(4) . . ?
C52 Fe4 Fe1 116.5(3) . . ?
C51 Fe4 Fe1 146.6(4) . . ?
S20 Fe4 Fe1 52.53(7) . . ?
S17 Fe4 Fe1 50.92(7) . . ?
S19 Fe4 Fe1 89.97(7) . . ?
Fe3 Fe4 Fe1 74.97(5) . . ?
C55 Fe5 C54 39.7(4) . . ?
C55 Fe5 C56 38.9(4) . . ?
C54 Fe5 C56 66.1(4) . . ?
C55 Fe5 C53 64.7(4) . . ?
C54 Fe5 C53 39.1(4) . . ?
C56 Fe5 C53 64.3(4) . . ?
C55 Fe5 C57 64.6(4) . . ?
C54 Fe5 C57 65.3(4) . . ?
C56 Fe5 C57 38.4(4) . . ?
C53 Fe5 C57 37.9(4) . . ?
C55 Fe5 S24 155.5(3) . . ?
C54 Fe5 S24 117.9(3) . . ?
C56 Fe5 S24 135.0(3) . . ?
C53 Fe5 S24 91.1(3) . . ?
C57 Fe5 S24 99.3(3) . . ?
C55 Fe5 S23 101.1(3) . . ?
C54 Fe5 S23 138.5(3) . . ?
C56 Fe5 S23 90.9(3) . . ?
C53 Fe5 S23 154.3(3) . . ?
C57 Fe5 S23 117.4(3) . . ?
S24 Fe5 S23 102.90(10) . . ?
C55 Fe5 S21 98.8(3) . . ?
C54 Fe5 S21 93.0(3) . . ?
C56 Fe5 S21 133.7(3) . . ?
C53 Fe5 S21 123.7(3) . . ?
C57 Fe5 S21 158.3(3) . . ?
S24 Fe5 S21 91.20(10) . . ?
S23 Fe5 S21 78.11(9) . . ?
C55 Fe5 Fe7 145.9(3) . . ?
C54 Fe5 Fe7 168.1(3) . . ?
C56 Fe5 Fe7 112.8(3) . . ?
C53 Fe5 Fe7 129.1(3) . . ?
C57 Fe5 Fe7 106.1(3) . . ?
S24 Fe5 Fe7 53.63(7) . . ?
S23 Fe5 Fe7 52.07(7) . . ?
S21 Fe5 Fe7 95.48(8) . . ?
C60 Fe6 C61 38.8(6) . . ?
C60 Fe6 C62 63.2(5) . . ?
C61 Fe6 C62 37.2(5) . . ?
C60 Fe6 C59 38.6(7) . . ?
C61 Fe6 C59 64.0(6) . . ?
C62 Fe6 C59 62.5(6) . . ?
C60 Fe6 C58 63.3(5) . . ?
C61 Fe6 C58 62.4(5) . . ?
C62 Fe6 C58 36.5(5) . . ?
C59 Fe6 C58 37.6(7) . . ?
C60 Fe6 S22 149.5(5) . . ?
C61 Fe6 S22 111.3(5) . . ?
C62 Fe6 S22 88.4(4) . . ?
C59 Fe6 S22 137.7(7) . . ?
C58 Fe6 S22 101.0(5) . . ?
C60 Fe6 S21 107.8(6) . . ?
C61 Fe6 S21 146.2(5) . . ?
C62 Fe6 S21 150.1(5) . . ?
C59 Fe6 S21 92.3(4) . . ?
C58 Fe6 S21 113.7(5) . . ?
S22 Fe6 S21 102.45(10) . . ?
C60 Fe6 S23 92.7(5) . . ?
C61 Fe6 S23 95.5(4) . . ?
C62 Fe6 S23 128.8(5) . . ?
C59 Fe6 S23 124.6(7) . . ?
C58 Fe6 S23 155.3(3) . . ?
S22 Fe6 S23 97.37(9) . . ?
S21 Fe6 S23 77.82(9) . . ?
C60 Fe6 Fe8 152.1(7) . . ?
C61 Fe6 Fe8 159.1(5) . . ?
C62 Fe6 Fe8 122.5(4) . . ?
C59 Fe6 Fe8 116.1(6) . . ?
C58 Fe6 Fe8 104.0(3) . . ?
S22 Fe6 Fe8 53.16(7) . . ?
S21 Fe6 Fe8 52.15(7) . . ?
S23 Fe6 Fe8 100.15(8) . . ?
C60 Fe6 Fe7 133.4(6) . . ?
C61 Fe6 Fe7 110.8(4) . . ?
C62 Fe6 Fe7 117.8(4) . . ?
C59 Fe6 Fe7 171.7(7) . . ?
C58 Fe6 Fe7 147.1(5) . . ?
S22 Fe6 Fe7 49.30(7) . . ?
S21 Fe6 Fe7 89.52(8) . . ?
S23 Fe6 Fe7 48.07(7) . . ?
Fe8 Fe6 Fe7 71.19(5) . . ?
C66 Fe7 C67 39.4(4) . . ?
C66 Fe7 C64 65.2(4) . . ?
C67 Fe7 C64 65.3(4) . . ?
C66 Fe7 C63 65.4(4) . . ?
C67 Fe7 C63 39.0(4) . . ?
C64 Fe7 C63 38.6(4) . . ?
C66 Fe7 C65 39.0(4) . . ?
C67 Fe7 C65 65.7(4) . . ?
C64 Fe7 C65 38.8(4) . . ?
C63 Fe7 C65 65.1(4) . . ?
C66 Fe7 S23 114.2(3) . . ?
C67 Fe7 S23 152.1(3) . . ?
C64 Fe7 S23 98.0(3) . . ?
C63 Fe7 S23 135.0(3) . . ?
C65 Fe7 S23 87.2(3) . . ?
C66 Fe7 S22 92.6(3) . . ?
C67 Fe7 S22 93.4(3) . . ?
C64 Fe7 S22 156.7(3) . . ?
C63 Fe7 S22 127.1(3) . . ?
C65 Fe7 S22 125.3(3) . . ?
S23 Fe7 S22 97.66(9) . . ?
C66 Fe7 S24 143.8(3) . . ?
C67 Fe7 S24 105.2(3) . . ?
C64 Fe7 S24 113.0(3) . . ?
C63 Fe7 S24 90.7(3) . . ?
C65 Fe7 S24 151.8(3) . . ?
S23 Fe7 S24 101.89(9) . . ?
S22 Fe7 S24 80.32(9) . . ?
C66 Fe7 Fe5 161.4(3) . . ?
C67 Fe7 Fe5 148.3(3) . . ?
C64 Fe7 Fe5 101.1(3) . . ?
C63 Fe7 Fe5 112.5(3) . . ?
C65 Fe7 Fe5 122.4(3) . . ?
S23 Fe7 Fe5 52.85(7) . . ?
S22 Fe7 Fe5 102.06(8) . . ?
S24 Fe7 Fe5 51.79(7) . . ?
C66 Fe7 Fe6 110.6(3) . . ?
C67 Fe7 Fe6 135.5(3) . . ?
C64 Fe7 Fe6 144.3(3) . . ?
C63 Fe7 Fe6 174.5(3) . . ?
C65 Fe7 Fe6 114.5(3) . . ?
S23 Fe7 Fe6 49.52(7) . . ?
S22 Fe7 Fe6 48.14(7) . . ?
S24 Fe7 Fe6 90.96(7) . . ?
Fe5 Fe7 Fe6 72.50(5) . . ?
C70 Fe8 C69 37.7(5) . . ?
C70 Fe8 C71 37.7(4) . . ?
C69 Fe8 C71 63.5(4) . . ?
C70 Fe8 C72 64.6(4) . . ?
C69 Fe8 C72 65.0(5) . . ?
C71 Fe8 C72 39.0(5) . . ?
C70 Fe8 C68 63.5(5) . . ?
C69 Fe8 C68 37.9(5) . . ?
C71 Fe8 C68 64.5(4) . . ?
C72 Fe8 C68 39.6(5) . . ?
C70 Fe8 S21 101.8(3) . . ?
C69 Fe8 S21 89.0(3) . . ?
C71 Fe8 S21 138.5(4) . . ?
C72 Fe8 S21 151.8(4) . . ?
C68 Fe8 S21 112.7(5) . . ?
C70 Fe8 S22 154.6(3) . . ?
C69 Fe8 S22 139.1(5) . . ?
C71 Fe8 S22 117.9(4) . . ?
C72 Fe8 S22 91.1(3) . . ?
C68 Fe8 S22 102.9(5) . . ?
S21 Fe8 S22 103.36(10) . . ?
C70 Fe8 S24 102.7(4) . . ?
C69 Fe8 S24 139.0(4) . . ?
C71 Fe8 S24 91.1(3) . . ?
C72 Fe8 S24 115.5(4) . . ?
C68 Fe8 S24 154.1(4) . . ?
S21 Fe8 S24 91.01(10) . . ?
S22 Fe8 S24 80.40(9) . . ?
C70 Fe8 Fe6 148.7(4) . . ?
C69 Fe8 Fe6 115.0(4) . . ?
C71 Fe8 Fe6 165.1(4) . . ?
C72 Fe8 Fe6 126.2(4) . . ?
C68 Fe8 Fe6 104.8(3) . . ?
S21 Fe8 Fe6 53.84(7) . . ?
S22 Fe8 Fe6 52.43(7) . . ?
S24 Fe8 Fe6 97.54(7) . . ?
C1 S1 Pt1 102.9(3) . . ?
C3 S2 Pt1 103.0(3) . . ?
C5 S3 Pt1 102.1(3) . . ?
C7 S4 Pt1 102.2(3) . . ?
C9 S5 Pt2 102.3(3) . . ?
C11 S6 Pt2 102.9(3) . . ?
C13 S7 Pt2 102.4(3) . . ?
C15 S8 Pt2 102.2(3) . . ?
C17 S9 Pt3 103.6(3) . . ?
C19 S10 Pt3 103.4(3) . . ?
C21 S11 Pt3 102.8(3) . . ?
C23 S12 Pt3 103.0(3) . . ?
C25 S13 Pt4 102.8(3) . . ?
C27 S14 Pt4 103.1(3) . . ?
C29 S15 Pt4 103.1(3) . . ?
C31 S16 Pt4 102.4(3) . . ?
Fe2 S17 Fe1 76.71(8) . . ?
Fe2 S17 Fe4 97.88(9) . . ?
Fe1 S17 Fe4 76.53(8) . . ?
Fe2 S18 Fe3 96.00(9) . . ?
Fe2 S18 Fe1 73.81(8) . . ?
Fe3 S18 Fe1 92.36(9) . . ?
Fe3 S19 Fe2 96.68(9) . . ?
Fe3 S19 Fe4 73.41(8) . . ?
Fe2 S19 Fe4 93.79(9) . . ?
Fe3 S20 Fe4 75.58(8) . . ?
Fe3 S20 Fe1 96.48(9) . . ?
Fe4 S20 Fe1 76.30(8) . . ?
Fe8 S21 Fe6 74.01(9) . . ?
Fe8 S21 Fe5 88.90(10) . . ?
Fe6 S21 Fe5 95.37(10) . . ?
Fe6 S22 Fe8 74.41(8) . . ?
Fe6 S22 Fe7 82.56(9) . . ?
Fe8 S22 Fe7 94.20(9) . . ?
Fe7 S23 Fe5 75.08(8) . . ?
Fe7 S23 Fe6 82.41(9) . . ?
Fe5 S23 Fe6 96.33(9) . . ?
Fe5 S24 Fe7 74.58(8) . . ?
Fe5 S24 Fe8 88.76(9) . . ?
Fe7 S24 Fe8 92.77(9) . . ?
C3 C1 C2 118.7(8) . . ?
C3 C1 S1 121.9(7) . . ?
C2 C1 S1 119.4(7) . . ?
N1 C2 C1 174.3(10) . . ?
C1 C3 C4 119.1(8) . . ?
C1 C3 S2 122.0(7) . . ?
C4 C3 S2 118.9(7) . . ?
N2 C4 C3 177.7(10) . . ?
C7 C5 C6 120.1(8) . . ?
C7 C5 S3 122.6(7) . . ?
C6 C5 S3 117.3(7) . . ?
N3 C6 C5 176.4(10) . . ?
C5 C7 C8 118.4(8) . . ?
C5 C7 S4 122.8(7) . . ?
C8 C7 S4 118.8(6) . . ?
N4 C8 C7 176.9(10) . . ?
C11 C9 C10 120.1(8) . . ?
C11 C9 S5 122.9(7) . . ?
C10 C9 S5 116.9(7) . . ?
N5 C10 C9 179.0(11) . . ?
C9 C11 C12 121.7(8) . . ?
C9 C11 S6 121.6(7) . . ?
C12 C11 S6 116.8(7) . . ?
N6 C12 C11 179.1(11) . . ?
C15 C13 C14 121.0(8) . . ?
C15 C13 S7 122.6(7) . . ?
C14 C13 S7 116.4(7) . . ?
N7 C14 C13 179.2(10) . . ?
C13 C15 C16 119.7(8) . . ?
C13 C15 S8 122.6(7) . . ?
C16 C15 S8 117.7(7) . . ?
N8 C16 C15 176.9(11) . . ?
C19 C17 C18 122.5(9) . . ?
C19 C17 S9 120.9(7) . . ?
C18 C17 S9 116.6(7) . . ?
N9 C18 C17 178.3(10) . . ?
C17 C19 C20 120.2(8) . . ?
C17 C19 S10 122.3(7) . . ?
C20 C19 S10 117.5(7) . . ?
N10 C20 C19 178.5(10) . . ?
C23 C21 C22 119.1(8) . . ?
C23 C21 S11 122.2(7) . . ?
C22 C21 S11 118.7(7) . . ?
N10 C22 C21 176.9(10) . . ?
C21 C23 C24 121.9(8) . . ?
C21 C23 S12 122.2(7) . . ?
C24 C23 S12 115.8(7) . . ?
N11 C24 C23 178.5(10) . . ?
C27 C25 C26 120.2(9) . . ?
C27 C25 S13 121.8(7) . . ?
C26 C25 S13 118.0(7) . . ?
N13 C26 C25 178.5(10) . . ?
C25 C27 C28 118.3(9) . . ?
C25 C27 S14 122.0(7) . . ?
C28 C27 S14 119.7(7) . . ?
N14 C28 C27 176.5(10) . . ?
C31 C29 C30 118.8(9) . . ?
C31 C29 S15 121.6(7) . . ?
C30 C29 S15 119.6(7) . . ?
N15 C30 C29 177.2(11) . . ?
C29 C31 C32 119.1(9) . . ?
C29 C31 S16 122.6(7) . . ?
C32 C31 S16 118.2(7) . . ?
N16 C32 C31 176.7(11) . . ?
C34 C33 C37 108.9(10) . . ?
C34 C33 Fe1 71.6(6) . . ?
C37 C33 Fe1 71.1(6) . . ?
C35 C34 C33 106.3(10) . . ?
C35 C34 Fe1 69.0(6) . . ?
C33 C34 Fe1 69.9(5) . . ?
C34 C35 C36 109.9(10) . . ?
C34 C35 Fe1 72.3(6) . . ?
C36 C35 Fe1 71.6(6) . . ?
C37 C36 C35 107.0(10) . . ?
C37 C36 Fe1 71.2(6) . . ?
C35 C36 Fe1 69.4(6) . . ?
C36 C37 C33 108.0(9) . . ?
C36 C37 Fe1 70.4(6) . . ?
C33 C37 Fe1 70.0(6) . . ?
C42 C38 C39 106.5(9) . . ?
C42 C38 Fe2 71.8(6) . . ?
C39 C38 Fe2 70.1(5) . . ?
C38 C39 C40 108.7(9) . . ?
C38 C39 Fe2 70.1(5) . . ?
C40 C39 Fe2 71.9(6) . . ?
C41 C40 C39 107.6(9) . . ?
C41 C40 Fe2 71.7(5) . . ?
C39 C40 Fe2 68.8(5) . . ?
C40 C41 C42 107.7(9) . . ?
C40 C41 Fe2 69.9(5) . . ?
C42 C41 Fe2 69.7(5) . . ?
C41 C42 C38 109.5(9) . . ?
C41 C42 Fe2 71.8(6) . . ?
C38 C42 Fe2 69.0(5) . . ?
C44 C43 C47 108.6(9) . . ?
C44 C43 Fe3 71.9(5) . . ?
C47 C43 Fe3 70.5(6) . . ?
C43 C44 C45 108.0(10) . . ?
C43 C44 Fe3 69.6(5) . . ?
C45 C44 Fe3 70.6(6) . . ?
C44 C45 C46 107.6(10) . . ?
C44 C45 Fe3 70.9(6) . . ?
C46 C45 Fe3 69.1(6) . . ?
C47 C46 C45 107.8(10) . . ?
C47 C46 Fe3 70.7(6) . . ?
C45 C46 Fe3 71.7(6) . . ?
C43 C47 C46 108.0(10) . . ?
C43 C47 Fe3 70.6(6) . . ?
C46 C47 Fe3 70.3(6) . . ?
C52 C48 C49 106.1(10) . . ?
C52 C48 Fe4 72.2(6) . . ?
C49 C48 Fe4 69.0(6) . . ?
C50 C49 C48 108.5(10) . . ?
C50 C49 Fe4 72.0(6) . . ?
C48 C49 Fe4 71.5(6) . . ?
C51 C50 C49 107.2(10) . . ?
C51 C50 Fe4 72.6(7) . . ?
C49 C50 Fe4 68.6(6) . . ?
C50 C51 C52 109.2(10) . . ?
C50 C51 Fe4 69.9(6) . . ?
C52 C51 Fe4 70.6(6) . . ?
C51 C52 C48 108.9(11) . . ?
C51 C52 Fe4 71.5(6) . . ?
C48 C52 Fe4 69.5(6) . . ?
C57 C53 C54 109.3(9) . . ?
C57 C53 Fe5 71.4(6) . . ?
C54 C53 Fe5 69.0(5) . . ?
C55 C54 C53 105.3(10) . . ?
C55 C54 Fe5 68.8(6) . . ?
C53 C54 Fe5 71.9(6) . . ?
C56 C55 C54 110.1(10) . . ?
C56 C55 Fe5 72.7(6) . . ?
C54 C55 Fe5 71.5(6) . . ?
C55 C56 C57 107.0(9) . . ?
C55 C56 Fe5 68.4(6) . . ?
C57 C56 Fe5 71.9(6) . . ?
C53 C57 C56 108.3(10) . . ?
C53 C57 Fe5 70.7(6) . . ?
C56 C57 Fe5 69.7(6) . . ?
C62 C58 C59 108.1(13) . . ?
C62 C58 Fe6 70.3(7) . . ?
C59 C58 Fe6 69.9(8) . . ?
C58 C59 C60 106.9(12) . . ?
C58 C59 Fe6 72.4(7) . . ?
C60 C59 Fe6 69.1(8) . . ?
C61 C60 C59 107.4(13) . . ?
C61 C60 Fe6 71.3(7) . . ?
C59 C60 Fe6 72.4(8) . . ?
C62 C61 C60 107.2(13) . . ?
C62 C61 Fe6 72.2(8) . . ?
C60 C61 Fe6 69.9(7) . . ?
C58 C62 C61 110.3(13) . . ?
C58 C62 Fe6 73.2(8) . . ?
C61 C62 Fe6 70.5(7) . . ?
C64 C63 C67 108.1(9) . . ?
C64 C63 Fe7 70.6(5) . . ?
C67 C63 Fe7 69.8(5) . . ?
C63 C64 C65 108.8(9) . . ?
C63 C64 Fe7 70.8(5) . . ?
C65 C64 Fe7 71.0(5) . . ?
C64 C65 C66 107.2(9) . . ?
C64 C65 Fe7 70.1(5) . . ?
C66 C65 Fe7 69.4(5) . . ?
C65 C66 C67 108.3(8) . . ?
C65 C66 Fe7 71.6(5) . . ?
C67 C66 Fe7 70.3(5) . . ?
C63 C67 C66 107.7(9) . . ?
C63 C67 Fe7 71.2(5) . . ?
C66 C67 Fe7 70.3(5) . . ?
C69 C68 C72 107.9(10) . . ?
C69 C68 Fe8 70.7(7) . . ?
C72 C68 Fe8 70.1(6) . . ?
C70 C69 C68 108.8(11) . . ?
C70 C69 Fe8 70.7(7) . . ?
C68 C69 Fe8 71.5(7) . . ?
C71 C70 C69 109.5(11) . . ?
C71 C70 Fe8 71.6(6) . . ?
C69 C70 Fe8 71.6(6) . . ?
C70 C71 C72 108.8(11) . . ?
C70 C71 Fe8 70.7(6) . . ?
C72 C71 Fe8 70.8(6) . . ?
C71 C72 C68 104.9(11) . . ?
C71 C72 Fe8 70.2(6) . . ?
C68 C72 Fe8 70.3(7) . . ?

loop_
_geom_bond_atom_site_label_1
_geom_bond_atom_site_label_2
_geom_bond_distance
_geom_bond_site_symmetry_2
_geom_bond_publ_flag
Pt1 S2 2.261(2) . ?
Pt1 S4 2.266(2) . ?
Pt1 S1 2.266(2) . ?
Pt1 S3 2.274(2) . ?
Pt2 S7 2.263(2) . ?
Pt2 S6 2.266(2) . ?
Pt2 S5 2.271(2) . ?
Pt2 S8 2.273(2) . ?
Pt3 S10 2.266(2) . ?
Pt3 S12 2.267(2) . ?
Pt3 S9 2.272(2) . ?
Pt3 S11 2.274(2) . ?
Pt4 S15 2.265(2) . ?
Pt4 S13 2.270(2) . ?
Pt4 S16 2.270(2) . ?
Pt4 S14 2.272(2) . ?
Fe1 C35 2.081(10) . ?
Fe1 C33 2.103(9) . ?
Fe1 C36 2.108(10) . ?
Fe1 C37 2.118(9) . ?
Fe1 C34 2.124(9) . ?
Fe1 S17 2.158(2) . ?
Fe1 S20 2.208(2) . ?
Fe1 S18 2.263(2) . ?
Fe1 Fe2 2.673(2) . ?
Fe1 Fe4 2.703(2) . ?
Fe2 C39 2.081(9) . ?
Fe2 C38 2.081(9) . ?
Fe2 C42 2.117(9) . ?
Fe2 C40 2.121(9) . ?
Fe2 C41 2.145(9) . ?
Fe2 S17 2.149(2) . ?
Fe2 S18 2.187(2) . ?
Fe2 S19 2.240(2) . ?
Fe3 C46 2.078(10) . ?
Fe3 C47 2.083(10) . ?
Fe3 C43 2.085(9) . ?
Fe3 C45 2.111(10) . ?
Fe3 C44 2.114(9) . ?
Fe3 S20 2.161(2) . ?
Fe3 S19 2.177(2) . ?
Fe3 S18 2.254(2) . ?
Fe3 Fe4 2.652(2) . ?
Fe4 C49 2.064(10) . ?
Fe4 C48 2.096(10) . ?
Fe4 C50 2.107(11) . ?
Fe4 C52 2.130(9) . ?
Fe4 C51 2.141(10) . ?
Fe4 S20 2.167(2) . ?
Fe4 S17 2.207(2) . ?
Fe4 S19 2.259(2) . ?
Fe5 C55 2.071(10) . ?
Fe5 C54 2.107(10) . ?
Fe5 C56 2.126(10) . ?
Fe5 C53 2.145(9) . ?
Fe5 C57 2.155(11) . ?
Fe5 S24 2.170(2) . ?
Fe5 S23 2.196(3) . ?
Fe5 S21 2.232(3) . ?
Fe5 Fe7 2.663(2) . ?
Fe6 C60 2.066(12) . ?
Fe6 C61 2.084(11) . ?
Fe6 C62 2.104(12) . ?
Fe6 C59 2.108(13) . ?
Fe6 C58 2.139(11) . ?
Fe6 S22 2.175(3) . ?
Fe6 S21 2.220(3) . ?
Fe6 S23 2.222(3) . ?
Fe6 Fe8 2.643(2) . ?
Fe6 Fe7 2.896(2) . ?
Fe7 C66 2.096(8) . ?
Fe7 C67 2.097(9) . ?
Fe7 C64 2.113(9) . ?
Fe7 C63 2.116(9) . ?
Fe7 C65 2.125(9) . ?
Fe7 S23 2.173(3) . ?
Fe7 S22 2.214(2) . ?
Fe7 S24 2.224(2) . ?
Fe8 C70 2.091(10) . ?
Fe8 C69 2.102(10) . ?
Fe8 C71 2.102(10) . ?
Fe8 C72 2.110(11) . ?
Fe8 C68 2.112(10) . ?
Fe8 S21 2.171(3) . ?
Fe8 S22 2.196(2) . ?
Fe8 S24 2.238(2) . ?
S1 C1 1.710(10) . ?
S2 C3 1.706(9) . ?
S3 C5 1.721(9) . ?
S4 C7 1.720(9) . ?
S5 C9 1.712(9) . ?
S6 C11 1.715(9) . ?
S7 C13 1.716(9) . ?
S8 C15 1.713(9) . ?
S9 C17 1.729(9) . ?
S10 C19 1.720(9) . ?
S11 C21 1.724(8) . ?
S12 C23 1.724(9) . ?
S13 C25 1.723(10) . ?
S14 C27 1.709(10) . ?
S15 C29 1.711(9) . ?
S16 C31 1.719(10) . ?
N1 C2 1.148(12) . ?
N2 C4 1.157(12) . ?
N3 C6 1.149(12) . ?
N4 C8 1.135(12) . ?
N5 C10 1.141(12) . ?
N6 C12 1.154(12) . ?
N7 C14 1.163(12) . ?
N8 C16 1.139(12) . ?
N9 C18 1.150(12) . ?
N10 C22 1.137(12) . ?
N10 C20 1.132(12) . ?
N11 C24 1.131(12) . ?
N13 C26 1.149(13) . ?
N14 C28 1.137(13) . ?
N15 C30 1.130(12) . ?
N16 C32 1.144(13) . ?
C1 C3 1.391(12) . ?
C1 C2 1.434(13) . ?
C3 C4 1.424(13) . ?
C5 C7 1.352(12) . ?
C5 C6 1.440(13) . ?
C7 C8 1.449(13) . ?
C9 C11 1.388(12) . ?
C9 C10 1.443(13) . ?
C11 C12 1.428(13) . ?
C13 C15 1.367(12) . ?
C13 C14 1.448(13) . ?
C15 C16 1.432(13) . ?
C17 C19 1.397(13) . ?
C17 C18 1.420(13) . ?
C19 C20 1.439(13) . ?
C21 C23 1.367(12) . ?
C21 C22 1.426(12) . ?
C23 C24 1.451(13) . ?
C25 C27 1.400(13) . ?
C25 C26 1.434(13) . ?
C27 C28 1.426(14) . ?
C29 C31 1.384(13) . ?
C29 C30 1.438(14) . ?
C31 C32 1.442(13) . ?
C33 C34 1.39(2) . ?
C33 C37 1.41(2) . ?
C34 C35 1.39(2) . ?
C35 C36 1.40(2) . ?
C36 C37 1.39(2) . ?
C38 C42 1.406(14) . ?
C38 C39 1.415(13) . ?
C39 C40 1.415(14) . ?
C40 C41 1.404(14) . ?
C41 C42 1.405(14) . ?
C43 C44 1.385(14) . ?
C43 C47 1.386(15) . ?
C44 C45 1.393(15) . ?
C45 C46 1.40(2) . ?
C46 C47 1.39(2) . ?
C48 C52 1.386(15) . ?
C48 C49 1.41(2) . ?
C49 C50 1.40(2) . ?
C50 C51 1.36(2) . ?
C51 C52 1.39(2) . ?
C53 C57 1.396(15) . ?
C53 C54 1.42(2) . ?
C54 C55 1.419(14) . ?
C55 C56 1.400(15) . ?
C56 C57 1.41(2) . ?
C58 C62 1.33(2) . ?
C58 C59 1.37(2) . ?
C59 C60 1.38(2) . ?
C60 C61 1.38(2) . ?
C61 C62 1.34(2) . ?
C63 C64 1.399(15) . ?
C63 C67 1.406(14) . ?
C64 C65 1.409(14) . ?
C65 C66 1.411(14) . ?
C66 C67 1.414(13) . ?
C68 C69 1.37(2) . ?
C68 C72 1.43(2) . ?
C69 C70 1.35(2) . ?
C70 C71 1.35(2) . ?
C71 C72 1.41(2) . ?
